data_1526400
loop_
_publ_author_name
'Roussel, P.'
'Labbe, P.'
'Leligny, H.'
'Groult, D.'
'Foury-Leylekian, P.'
'Pouget, J.P.'

_publ_section_title
;
 P4 W20 O68: a complex charge-density-wave modulated structure with an
 antiferroelectric-like lattice distortion
;
_journal_name_full 'Physical Review, Serie 3. B - Condensed Matter (18,1978-)'
_journal_page_first 176
_journal_page_last 187
_journal_volume 62
_journal_year 2000
_chemical_formula_sum 'O68 P4 W20'
_chemical_name_systematic 'P4 W20 O68'
_space_group_IT_number 4
_symmetry_space_group_name_Hall 'P 2c'
_symmetry_space_group_name_H-M 'P 1 1 21'
_cell_angle_alpha 90
_cell_angle_beta 90
_cell_angle_gamma 90.62
_cell_formula_units_Z 1
_cell_length_a 5.305
_cell_length_b 6.551
_cell_length_c 35.823
_cell_volume 1244.886
_citation_journal_id_ASTM PRBMDO
_cod_data_source_file Roussel_PRBMDO_2000_480.cif
_cod_data_source_block O68P4W20
_cod_original_sg_symbol_Hall 'P 2yb (z,x,y)'
_cod_database_code 1526400

loop_
_symmetry_equiv_pos_as_xyz
x,y,z
-x,-y,z+1/2

loop_
_atom_site_label
_atom_site_type_symbol
_atom_site_fract_x
_atom_site_fract_y
_atom_site_fract_z
_atom_site_occupancy
_atom_site_U_iso_or_equiv
O4 O-2 0.519 0.432 0.3737 1 0.0
W8 W+6 0.5088 0.2604 0.4153 1 0.0
O5 O-2 0.789 0.88 0.158 1 0.0
O31 O-2 0.02 0.36 0.24 1 0.0
O10 O-2 0.313 0.766 0.3544 1 0.0
W7 W+6 0.0059 0.7494 0.0421 1 0.0
W9 W+6 0.4895 0.0846 0 1 0.0
W4 W+6 0.5208 0.599 0.33 1 0.0
O16 O-2 0.314 0.432 0.4403 1 0.0
O25 O-2 0.775 0.238 -0.0143 1 0.0
W3 W+6 0.0119 0.0852 0.1278 1 0.0
O30 O-2 0.32 0.091 0.271 1 0.0
O34 O-2 0.783 0.05 0.265 1 0.0
O24 O-2 0.015 0.765 0.417 1 0.0
O32 O-2 0.51 0.895 0.2181 1 0.0
O3 O-2 0.016 0.902 0.091 1 0.0
O20 O-2 0.229 0.095 0.3994 1 0.0
O21 O-2 0.7 0.897 0.0269 1 0.0
O27 O-2 0.496 0.59 0.127 1 0.0
O23 O-2 0.495 0.241 0.0479 1 0.0
O8 O-2 0.803 0.728 0.3478 1 0.0
O26 O-2 0.716 0.71 0.4776 1 0.0
O13 O-2 0.022 0.588 0.006 1 0.0
O19 O-2 0.28 0.624 0.0633 1 0.0
O15 O-2 0.196 0.946 0.0201 1 0.0
P1 P+4 -0.011 0.449 0.1988 1 0.0
O12 O-2 0.227 0.438 0.3069 1 0.0
W10 W+6 0.0165 0.5821 0.4582 1 0.0
O17 O-2 0.779 0.582 0.0727 1 0.0
O33 O-2 0.732 0.549 0.1975 1 0.0
O29 O-2 0.215 0.585 0.1887 1 0.0
O18 O-2 0.738 0.047 0.3912 1 0.0
W6 W+6 0.0168 0.9222 0.3744 1 0.0
O14 O-2 0.495 0.091 0.4592 1 0.0
O11 O-2 0.275 0.911 0.1566 1 0.0
O2 O-2 0.499 0.744 0.2834 1 0.0
W1 W+6 0.5177 0.7523 0.1697 1 0.0
O22 O-2 0.809 0.385 0.4332 1 0.0
O6 O-2 0.763 0.42 0.305 1 0.0
W5 W+6 0.5059 0.4195 0.0847 1 0.0
P2 P+4 0.528 0.942 0.2592 1 0.0
O7 O-2 0.712 0.228 0.1151 1 0.0
O1 O-2 0.03 0.264 0.175 1 0.0
O9 O-2 0.22 0.288 0.1095 1 0.0
W2 W+6 0.0135 0.253 0.2876 1 0.0
O28 O-2 0.015 0.089 0.327 1 0.0
